data_4112169
loop_
_publ_author_name
'En-Qing Gao'
'Yan-Feng Yue'
'Shi-Qiang Bai'
'Zheng He'
'Chun-Hua Yan'

_publ_contact_author_address
;
State Key Lab of Rare Earth Materials Chemistry and Applications & 
PKU-HKU Joint Lab on Rare Earth Materials and Bioinorganic Chemistry, 
College of Chemistry and Molecular Engineering, 
Peking University, 
Beijing 100871, 
China
;
_publ_contact_author_email chyan@chem.pku.edu.cn
_publ_contact_author_fax 86-(10)-62754179
_publ_contact_author_name 'Prof. Chun-Hua Yan'
_publ_contact_author_phone 86-(10)-62754179
_publ_section_title
;
 From Achiral Ligands to Chiral Coordination Polymers: Spontaneous
 Resolution, Weak Ferromagnetism, and Topological Ferrimagnetism
;
_journal_name_full 'Journal of the American Chemical Society'
_journal_page_first 1419
_journal_page_last 1429
_journal_paper_doi 10.1021/ja039104a
_journal_volume 126
_journal_year 2004
_chemical_formula_sum 'C24 H24 Cl Mn2 N21 O5'
_chemical_formula_weight 831.97
_chemical_name_systematic
; 
 ? 
;
_space_group_IT_number 19
_symmetry_cell_setting orthorhombic
_symmetry_space_group_name_Hall 'P 2ac 2ab'
_symmetry_space_group_name_H-M 'P 21 21 21'
_atom_sites_solution_hydrogens geom
_atom_sites_solution_primary direct
_atom_sites_solution_secondary difmap
_audit_creation_method SHELXL-97
_cell_angle_alpha 90.00
_cell_angle_beta 90.00
_cell_angle_gamma 90.00
_cell_formula_units_Z 4
_cell_length_a 14.4368(3)
_cell_length_b 14.5844(3)
_cell_length_c 17.5169(4)
_cell_measurement_reflns_used 63162
_cell_measurement_temperature 293(2)
_cell_measurement_theta_max 27.485
_cell_measurement_theta_min 3.395
_cell_volume 3688.22(14)
_computing_cell_refinement 'HKL Scalepack (Otwinowski & Minor, 1997)'
_computing_data_collection 'KappaCCD (Nonius B. V., 1998)'
_computing_data_reduction 'HKL Denzo (Otwinowski & Minor, 1997) & maXus (Mackay et al., 1998)'
_computing_molecular_graphics 'Bruker SHELXTL V5.1 (Sheldrick, 1998)'
_computing_publication_material 'SHELXL-97 (Sheldrick, 1997)'
_computing_structure_refinement 'SHELXL-97 (Sheldrick, 1997)'
_computing_structure_solution 'SHELXS-97 (Sheldrick, 1997)'
_diffrn_ambient_temperature 293(2)
_diffrn_detector_area_resol_mean 0.76
_diffrn_measured_fraction_theta_full 0.995
_diffrn_measured_fraction_theta_max 0.995
_diffrn_measurement_device_type 'NONIUS KappaCCD Diffractometer'
_diffrn_measurement_method CCD
_diffrn_radiation_monochromator graphite
_diffrn_radiation_source 'fine-focus sealed tube'
_diffrn_radiation_type MoK\a
_diffrn_radiation_wavelength 0.71073
_diffrn_reflns_av_R_equivalents 0.0428
_diffrn_reflns_av_sigmaI/netI 0.0553
_diffrn_reflns_limit_h_max 22
_diffrn_reflns_limit_h_min -22
_diffrn_reflns_limit_k_max 14
_diffrn_reflns_limit_k_min -14
_diffrn_reflns_limit_l_max 16
_diffrn_reflns_limit_l_min -16
_diffrn_reflns_number 14935
_diffrn_reflns_theta_full 27.49
_diffrn_reflns_theta_max 27.47
_diffrn_reflns_theta_min 3.71
_diffrn_standards_decay_% none
_exptl_absorpt_coefficient_mu 0.822
_exptl_absorpt_correction_T_max 0.951
_exptl_absorpt_correction_T_min 0.866
_exptl_absorpt_correction_type empirical
_exptl_absorpt_process_details '(Blessing, 1995, 1997)'
_exptl_crystal_colour orange
_exptl_crystal_density_diffrn 1.498
_exptl_crystal_description block
_exptl_crystal_F_000 1688
_exptl_crystal_size_max 0.22
_exptl_crystal_size_mid 0.17
_exptl_crystal_size_min 0.07
_refine_diff_density_max 0.494
_refine_diff_density_min -0.269
_refine_diff_density_rms 0.071
_refine_ls_abs_structure_details 'Flack H D (1983), Acta Cryst. A39, 876-881'
_refine_ls_abs_structure_Flack 0.00(2)
_refine_ls_extinction_coef 0.0217(16)
_refine_ls_extinction_expression Fc^*^=kFc[1+0.001xFc^2^\l^3^/sin(2\q)]^-1/4^
_refine_ls_extinction_method SHELXL
_refine_ls_goodness_of_fit_ref 1.014
_refine_ls_hydrogen_treatment mixed
_refine_ls_matrix_type full
_refine_ls_number_parameters 479
_refine_ls_number_reflns 8384
_refine_ls_number_restraints 0
_refine_ls_restrained_S_all 1.014
_refine_ls_R_factor_all 0.1077
_refine_ls_R_factor_gt 0.0534
_refine_ls_shift/su_max 0.075
_refine_ls_shift/su_mean 0.006
_refine_ls_structure_factor_coef Fsqd
_refine_ls_weighting_details 'calc w=1/[\s^2^(Fo^2^)+(0.0972P)^2^+0.0000P] where P=(Fo^2^+2Fc^2^)/3'
_refine_ls_weighting_scheme calc
_refine_ls_wR_factor_gt 0.1369
_refine_ls_wR_factor_ref 0.1639
_reflns_number_gt 3129
_reflns_number_total 4137
_reflns_threshold_expression >2sigma(I)
_cod_data_source_file ja039104asi20031017_103420_3.cif
_cod_data_source_block 2
_cod_original_sg_symbol_H-M 'P 2 2 2'
_cod_database_code 4112169

loop_
_symmetry_equiv_pos_as_xyz
'x, y, z'
'-x+1/2, -y, z+1/2'
'-x, y+1/2, -z+1/2'
'x+1/2, -y+1/2, -z'

loop_
_atom_site_label
_atom_site_type_symbol
_atom_site_fract_x
_atom_site_fract_y
_atom_site_fract_z
_atom_site_U_iso_or_equiv
_atom_site_adp_type
_atom_site_occupancy
_atom_site_symmetry_multiplicity
_atom_site_calc_flag
_atom_site_refinement_flags
Mn1 Mn 0.84066(5) 0.12085(5) 0.54250(4) 0.0652(2) Uani 1 1 d .
Mn2 Mn 0.67628(5) -0.08432(5) 0.39096(4) 0.0661(2) Uani 1 1 d .
N1 N 0.7101(3) 0.1912(3) 0.5913(2) 0.0690(10) Uani 1 1 d .
N2 N 0.7229(3) 0.0151(2) 0.5529(2) 0.0618(9) Uani 1 1 d .
N3 N 0.7234(3) -0.0698(2) 0.5141(2) 0.0622(9) Uani 1 1 d .
N4 N 0.7677(3) -0.2087(3) 0.4217(2) 0.0702(10) Uani 1 1 d .
N5 N 0.5608(3) 0.0026(3) 0.5470(3) 0.0846(13) Uani 1 1 d .
H5A H 0.5629 -0.0514 0.5274 0.102 Uiso 1 1 calc R
H5B H 0.5082 0.0281 0.5558 0.102 Uiso 1 1 calc R
N6 N 0.8435(3) -0.1103(3) 0.5968(2) 0.0826(12) Uani 1 1 d .
H6A H 0.8382 -0.0612 0.6237 0.099 Uiso 1 1 calc R
H6B H 0.8848 -0.1505 0.6083 0.099 Uiso 1 1 calc R
N7 N 0.9807(3) 0.0545(3) 0.5181(2) 0.0685(10) Uani 1 1 d .
N8 N 0.8390(3) 0.0648(3) 0.42145(19) 0.0637(9) Uani 1 1 d .
N9 N 0.7549(3) 0.0480(3) 0.3818(2) 0.0648(9) Uani 1 1 d .
N10 N 0.5794(3) 0.0282(3) 0.3408(2) 0.0719(11) Uani 1 1 d .
N11 N 0.9047(3) -0.0483(3) 0.3436(2) 0.0802(12) Uani 1 1 d .
H11B H 0.8560 -0.0532 0.3157 0.096 Uiso 1 1 calc R
H11C H 0.9525 -0.0816 0.3343 0.096 Uiso 1 1 calc R
N12 N 0.7432(4) 0.2058(3) 0.3740(3) 0.0976(15) Uani 1 1 d .
H12B H 0.7964 0.2132 0.3952 0.117 Uiso 1 1 calc R
H12C H 0.7112 0.2528 0.3603 0.117 Uiso 1 1 calc R
N13 N 0.8939(5) 0.2481(4) 0.5093(4) 0.119(2) Uani 1 1 d .
N14 N 0.8903(3) 0.3277(3) 0.5047(3) 0.0835(12) Uani 1 1 d .
N15 N 0.8859(4) 0.4056(3) 0.4949(5) 0.135(3) Uani 1 1 d .
N16 N 0.5540(4) -0.1596(4) 0.4158(4) 0.1011(16) Uani 1 1 d .
N17 N 0.5459(3) -0.2376(3) 0.4277(3) 0.0864(14) Uani 1 1 d .
N18 N 0.5339(5) -0.3128(4) 0.4390(6) 0.152(3) Uani 1 1 d .
N19 N 0.7076(4) -0.1229(4) 0.2720(3) 0.0939(15) Uani 1 1 d .
N20 N 0.6644(3) -0.1107(3) 0.2175(3) 0.0713(10) Uani 1 1 d .
N21 N 0.6201(3) -0.0975(4) 0.1636(3) 0.0912(13) Uani 1 1 d .
C1 C 0.7107(5) 0.2730(3) 0.6261(3) 0.0873(16) Uani 1 1 d .
H1A H 0.7631 0.3097 0.6215 0.105 Uiso 1 1 calc R
C2 C 0.6380(5) 0.3051(4) 0.6679(3) 0.097(2) Uani 1 1 d .
H2A H 0.6416 0.3622 0.6914 0.116 Uiso 1 1 calc R
C3 C 0.5590(5) 0.2524(5) 0.6753(4) 0.105(2) Uani 1 1 d .
H3A H 0.5089 0.2729 0.7039 0.126 Uiso 1 1 calc R
C4 C 0.5564(4) 0.1678(4) 0.6386(4) 0.0920(17) Uani 1 1 d .
H4A H 0.5036 0.1313 0.6408 0.110 Uiso 1 1 calc R
C5 C 0.6326(3) 0.1393(3) 0.5995(3) 0.0662(11) Uani 1 1 d .
C6 C 0.6399(3) 0.0472(3) 0.5639(3) 0.0637(11) Uani 1 1 d .
C7 C 0.7879(3) -0.1239(3) 0.5376(3) 0.0648(11) Uani 1 1 d .
C8 C 0.7985(3) -0.2117(3) 0.4933(3) 0.0652(11) Uani 1 1 d .
C9 C 0.8356(4) -0.2902(3) 0.5263(3) 0.0723(12) Uani 1 1 d .
H9A H 0.8548 -0.2909 0.5769 0.087 Uiso 1 1 calc R
C10 C 0.8429(4) -0.3674(3) 0.4806(4) 0.0856(15) Uani 1 1 d .
H10A H 0.8676 -0.4212 0.5005 0.103 Uiso 1 1 calc R
C11 C 0.8150(4) -0.3648(3) 0.4096(4) 0.0910(17) Uani 1 1 d .
H11A H 0.8214 -0.4166 0.3791 0.109 Uiso 1 1 calc R
C12 C 0.7756(4) -0.2848(4) 0.3785(4) 0.0874(16) Uani 1 1 d .
H12A H 0.7550 -0.2844 0.3283 0.105 Uiso 1 1 calc R
C13 C 1.0566(4) 0.0629(4) 0.5607(3) 0.0792(14) Uani 1 1 d .
H13A H 1.0497 0.0840 0.6105 0.095 Uiso 1 1 calc R
C14 C 1.1435(4) 0.0428(4) 0.5361(3) 0.0863(15) Uani 1 1 d .
H14A H 1.1946 0.0525 0.5675 0.104 Uiso 1 1 calc R
C15 C 1.1540(4) 0.0089(5) 0.4660(4) 0.0917(16) Uani 1 1 d .
H15A H 1.2129 -0.0058 0.4484 0.110 Uiso 1 1 calc R
C16 C 1.0774(4) -0.0049(4) 0.4189(3) 0.0797(14) Uani 1 1 d .
H16A H 1.0839 -0.0291 0.3701 0.096 Uiso 1 1 calc R
C17 C 0.9921(3) 0.0185(3) 0.4470(3) 0.0656(11) Uani 1 1 d .
C18 C 0.9061(3) 0.0108(3) 0.4014(3) 0.0643(11) Uani 1 1 d .
C19 C 0.7108(4) 0.1232(3) 0.3627(3) 0.0692(12) Uani 1 1 d .
C20 C 0.6178(4) 0.1113(4) 0.3317(3) 0.0752(13) Uani 1 1 d .
C21 C 0.5701(5) 0.1803(4) 0.2945(4) 0.0936(18) Uani 1 1 d .
H21A H 0.5968 0.2380 0.2889 0.112 Uiso 1 1 calc R
C22 C 0.4806(5) 0.1633(5) 0.2648(4) 0.107(2) Uani 1 1 d .
H22A H 0.4477 0.2086 0.2392 0.128 Uiso 1 1 calc R
C23 C 0.4446(5) 0.0780(5) 0.2754(4) 0.104(2) Uani 1 1 d .
H23A H 0.3859 0.0646 0.2565 0.125 Uiso 1 1 calc R
C24 C 0.4933(4) 0.0114(4) 0.3134(4) 0.0951(17) Uani 1 1 d .
H24A H 0.4668 -0.0461 0.3205 0.114 Uiso 1 1 calc R
O1 O 0.7624(8) 0.3622(11) 0.1844(5) 0.333(9) Uani 1 1 d .
O2 O 0.6875(4) 0.3843(3) 0.2911(3) 0.1278(18) Uani 1 1 d .
O3 O 0.7761(6) 0.4958(5) 0.2379(6) 0.211(4) Uani 1 1 d .
O4 O 0.8420(6) 0.3761(10) 0.2842(8) 0.290(7) Uani 1 1 d .
O5 O 1.0304(5) -0.2118(5) 0.3577(7) 0.212(4) Uani 1 1 d .
Cl1 Cl 0.76623(11) 0.40387(10) 0.24796(9) 0.0899(4) Uani 1 1 d .

loop_
_atom_site_aniso_label
_atom_site_aniso_U_11
_atom_site_aniso_U_22
_atom_site_aniso_U_33
_atom_site_aniso_U_23
_atom_site_aniso_U_13
_atom_site_aniso_U_12
Mn1 0.0685(5) 0.0610(4) 0.0662(4) -0.0012(3) -0.0004(4) -0.0010(3)
Mn2 0.0682(4) 0.0605(4) 0.0697(4) -0.0023(3) -0.0052(3) 0.0007(3)
N1 0.078(3) 0.059(2) 0.070(2) 0.0000(18) -0.005(2) 0.0042(19)
N2 0.069(3) 0.0518(18) 0.065(2) -0.0001(17) 0.0024(19) 0.0031(16)
N3 0.064(2) 0.0489(18) 0.074(2) 0.0018(16) 0.0013(18) 0.0034(17)
N4 0.071(3) 0.061(2) 0.079(3) -0.0121(19) 0.003(2) 0.0049(18)
N5 0.063(3) 0.067(2) 0.124(4) -0.018(3) 0.007(3) 0.0031(19)
N6 0.095(3) 0.068(2) 0.085(3) -0.006(2) -0.022(3) 0.015(2)
N7 0.063(2) 0.074(2) 0.069(2) -0.0043(18) 0.0027(19) 0.0018(19)
N8 0.064(2) 0.067(2) 0.0606(19) 0.0071(16) 0.0000(18) -0.0014(19)
N9 0.064(2) 0.067(2) 0.064(2) 0.0085(17) -0.0084(19) 0.0013(17)
N10 0.068(3) 0.071(2) 0.077(3) -0.001(2) -0.009(2) 0.003(2)
N11 0.070(3) 0.099(3) 0.072(2) -0.026(2) 0.000(2) 0.002(2)
N12 0.101(4) 0.073(3) 0.119(4) 0.022(3) -0.027(3) -0.001(2)
N13 0.131(5) 0.058(3) 0.168(6) 0.011(3) 0.031(4) -0.006(3)
N14 0.073(3) 0.079(3) 0.098(3) -0.007(2) 0.003(2) -0.015(2)
N15 0.102(4) 0.056(3) 0.247(8) -0.003(4) 0.043(5) -0.007(3)
N16 0.073(3) 0.084(3) 0.146(5) 0.003(3) -0.001(3) -0.005(2)
N17 0.075(3) 0.068(3) 0.116(4) 0.001(3) -0.001(3) -0.012(2)
N18 0.106(5) 0.082(4) 0.268(10) 0.028(5) 0.022(5) -0.005(3)
N19 0.102(4) 0.115(4) 0.065(3) -0.015(2) -0.013(3) 0.033(3)
N20 0.072(2) 0.072(2) 0.069(2) -0.0060(19) 0.006(2) 0.004(2)
N21 0.082(3) 0.116(4) 0.075(3) 0.010(3) 0.001(3) 0.011(3)
C1 0.106(4) 0.059(3) 0.097(4) -0.010(3) -0.005(3) 0.011(3)
C2 0.130(6) 0.064(3) 0.095(4) -0.022(3) -0.016(4) 0.029(3)
C3 0.101(5) 0.090(4) 0.125(5) -0.023(4) 0.019(4) 0.026(4)
C4 0.075(4) 0.086(3) 0.115(5) -0.022(3) 0.007(3) 0.017(3)
C5 0.073(3) 0.059(2) 0.066(3) -0.002(2) -0.004(2) 0.011(2)
C6 0.062(3) 0.055(2) 0.074(3) 0.003(2) 0.003(2) 0.003(2)
C7 0.071(3) 0.054(2) 0.069(3) 0.005(2) 0.005(2) 0.002(2)
C8 0.065(3) 0.055(2) 0.076(3) -0.006(2) 0.002(2) 0.006(2)
C9 0.073(3) 0.054(2) 0.090(3) 0.010(2) 0.005(3) 0.006(2)
C10 0.083(4) 0.053(3) 0.121(5) 0.004(3) 0.006(3) 0.004(2)
C11 0.093(4) 0.057(3) 0.123(5) -0.027(3) 0.002(4) 0.006(3)
C12 0.104(4) 0.069(3) 0.088(4) -0.015(3) 0.001(3) 0.009(3)
C13 0.066(3) 0.098(4) 0.074(3) 0.000(3) -0.006(3) 0.004(3)
C14 0.076(4) 0.100(4) 0.083(4) -0.003(3) -0.018(3) -0.001(3)
C15 0.059(3) 0.118(4) 0.099(4) -0.010(3) 0.008(3) 0.011(3)
C16 0.064(3) 0.096(4) 0.079(3) 0.003(3) 0.006(3) 0.002(3)
C17 0.062(3) 0.063(2) 0.072(3) 0.001(2) -0.003(2) 0.001(2)
C18 0.066(3) 0.065(3) 0.061(2) 0.002(2) 0.001(2) 0.003(2)
C19 0.080(3) 0.064(3) 0.064(3) 0.000(2) -0.001(2) -0.002(2)
C20 0.074(3) 0.083(3) 0.069(3) 0.005(2) -0.009(2) 0.012(3)
C21 0.102(4) 0.073(3) 0.106(4) 0.013(3) -0.025(4) 0.008(3)
C22 0.094(5) 0.102(5) 0.124(6) 0.012(4) -0.039(4) 0.020(4)
C23 0.081(4) 0.101(5) 0.131(5) 0.004(4) -0.026(4) 0.009(4)
C24 0.072(4) 0.093(4) 0.121(5) -0.007(4) -0.023(4) 0.003(3)
O1 0.292(12) 0.55(2) 0.156(6) -0.198(11) 0.118(8) -0.217(14)
O2 0.133(4) 0.110(3) 0.140(4) 0.031(3) 0.069(3) 0.010(3)
O3 0.227(9) 0.117(4) 0.291(10) 0.036(6) 0.122(8) -0.025(5)
O4 0.126(6) 0.395(17) 0.348(14) 0.124(13) -0.096(8) 0.004(9)
O5 0.120(5) 0.152(6) 0.363(12) -0.058(7) -0.005(6) -0.020(4)
Cl1 0.0954(10) 0.0868(9) 0.0875(9) 0.0039(7) 0.0103(8) -0.0061(7)

loop_
_atom_type_symbol
_atom_type_description
_atom_type_scat_dispersion_real
_atom_type_scat_dispersion_imag
_atom_type_scat_source
C C 0.0033 0.0016 'International Tables Vol C Tables 4.2.6.8 and 6.1.1.4'
H H 0.0000 0.0000 'International Tables Vol C Tables 4.2.6.8 and 6.1.1.4'
N N 0.0061 0.0033 'International Tables Vol C Tables 4.2.6.8 and 6.1.1.4'
Mn Mn 0.3368 0.7283 'International Tables Vol C Tables 4.2.6.8 and 6.1.1.4'
O O 0.0106 0.0060 'International Tables Vol C Tables 4.2.6.8 and 6.1.1.4'
Cl Cl 0.1484 0.1585 'International Tables Vol C Tables 4.2.6.8 and 6.1.1.4'

loop_
_geom_angle_atom_site_label_1
_geom_angle_atom_site_label_2
_geom_angle_atom_site_label_3
_geom_angle
_geom_angle_site_symmetry_1
_geom_angle_site_symmetry_3
N13 Mn1 N21 108.0(3) . 2_655
N13 Mn1 N8 93.6(2) . .
N21 Mn1 N8 146.99(17) 2_655 .
N13 Mn1 N7 89.9(2) . .
N21 Mn1 N7 83.60(17) 2_655 .
N8 Mn1 N7 71.45(15) . .
N13 Mn1 N2 152.6(2) . .
N21 Mn1 N2 90.56(18) 2_655 .
N8 Mn1 N2 79.93(14) . .
N7 Mn1 N2 112.62(13) . .
N13 Mn1 N1 90.5(2) . .
N21 Mn1 N1 85.57(17) 2_655 .
N8 Mn1 N1 119.74(15) . .
N7 Mn1 N1 168.75(14) . .
N2 Mn1 N1 70.46(13) . .
N16 Mn2 N19 103.4(2) . .
N16 Mn2 N9 151.59(18) . .
N19 Mn2 N9 92.76(18) . .
N16 Mn2 N3 95.9(2) . .
N19 Mn2 N3 149.27(17) . .
N9 Mn2 N3 80.57(13) . .
N16 Mn2 N4 91.20(18) . .
N19 Mn2 N4 84.41(17) . .
N9 Mn2 N4 113.79(15) . .
N3 Mn2 N4 71.36(14) . .
N16 Mn2 N10 86.71(18) . .
N19 Mn2 N10 86.93(17) . .
N9 Mn2 N10 70.78(14) . .
N3 Mn2 N10 118.19(14) . .
N4 Mn2 N10 170.38(15) . .
C1 N1 C5 116.9(5) . .
C1 N1 Mn1 124.0(4) . .
C5 N1 Mn1 117.7(3) . .
C6 N2 N3 113.0(4) . .
C6 N2 Mn1 116.8(3) . .
N3 N2 Mn1 123.0(3) . .
C7 N3 N2 112.7(4) . .
C7 N3 Mn2 117.6(3) . .
N2 N3 Mn2 122.5(3) . .
C8 N4 C12 118.3(4) . .
C8 N4 Mn2 115.9(3) . .
C12 N4 Mn2 124.4(4) . .
C13 N7 C17 116.6(4) . .
C13 N7 Mn1 125.8(3) . .
C17 N7 Mn1 116.3(3) . .
C18 N8 N9 113.6(4) . .
C18 N8 Mn1 117.6(3) . .
N9 N8 Mn1 121.9(3) . .
C19 N9 N8 113.3(4) . .
C19 N9 Mn2 119.5(3) . .
N8 N9 Mn2 123.1(3) . .
C20 N10 C24 120.0(5) . .
C20 N10 Mn2 115.7(3) . .
C24 N10 Mn2 123.9(4) . .
N14 N13 Mn1 152.5(5) . .
N15 N14 N13 175.3(8) . .
N17 N16 Mn2 128.8(4) . .
N18 N17 N16 176.9(7) . .
N20 N19 Mn2 129.2(4) . .
N21 N20 N19 178.8(5) . .
N20 N21 Mn1 127.8(4) . 2_654
N1 C1 C2 123.1(6) . .
C1 C2 C3 119.7(5) . .
C2 C3 C4 118.2(6) . .
C5 C4 C3 118.8(6) . .
N1 C5 C4 123.4(5) . .
N1 C5 C6 113.6(4) . .
C4 C5 C6 123.0(5) . .
N2 C6 N5 125.1(4) . .
N2 C6 C5 116.9(4) . .
N5 C6 C5 118.0(4) . .
N3 C7 N6 126.5(4) . .
N3 C7 C8 115.4(4) . .
N6 C7 C8 118.0(4) . .
N4 C8 C9 123.2(4) . .
N4 C8 C7 115.1(4) . .
C9 C8 C7 121.7(5) . .
C10 C9 C8 117.3(5) . .
C11 C10 C9 120.2(5) . .
C10 C11 C12 121.1(5) . .
N4 C12 C11 120.0(6) . .
N7 C13 C14 124.2(5) . .
C15 C14 C13 118.5(5) . .
C14 C15 C16 120.6(5) . .
C17 C16 C15 117.7(5) . .
N7 C17 C16 122.3(5) . .
N7 C17 C18 114.9(4) . .
C16 C17 C18 122.8(5) . .
N8 C18 N11 126.1(5) . .
N8 C18 C17 115.7(4) . .
N11 C18 C17 118.2(4) . .
N12 C19 N9 124.0(5) . .
N12 C19 C20 119.7(5) . .
N9 C19 C20 116.2(4) . .
N10 C20 C21 120.5(5) . .
N10 C20 C19 116.4(4) . .
C21 C20 C19 123.1(6) . .
C20 C21 C22 120.0(6) . .
C23 C22 C21 117.4(6) . .
C22 C23 C24 121.1(6) . .
N10 C24 C23 121.0(6) . .
O1 Cl1 O4 108.0(10) . .
O1 Cl1 O3 111.3(9) . .
O4 Cl1 O3 106.1(7) . .
O1 Cl1 O2 110.0(5) . .
O4 Cl1 O2 110.4(6) . .
O3 Cl1 O2 111.0(4) . .

loop_
_geom_bond_atom_site_label_1
_geom_bond_atom_site_label_2
_geom_bond_distance
_geom_bond_site_symmetry_2
Mn1 N13 2.091(5) .
Mn1 N21 2.222(5) 2_655
Mn1 N8 2.273(4) .
Mn1 N7 2.282(4) .
Mn1 N2 2.303(4) .
Mn1 N1 2.309(4) .
Mn2 N16 2.124(5) .
Mn2 N19 2.205(5) .
Mn2 N9 2.245(4) .
Mn2 N3 2.271(4) .
Mn2 N4 2.308(4) .
Mn2 N10 2.328(4) .
N1 C1 1.341(6) .
N1 C5 1.358(6) .
N2 C6 1.301(6) .
N2 N3 1.413(5) .
N3 C7 1.289(6) .
N4 C8 1.331(6) .
N4 C12 1.347(7) .
N5 C6 1.346(7) .
N6 C7 1.326(6) .
N7 C13 1.333(7) .
N7 C17 1.361(6) .
N8 C18 1.297(6) .
N8 N9 1.420(5) .
N9 C19 1.312(6) .
N10 C20 1.342(7) .
N10 C24 1.355(7) .
N11 C18 1.329(6) .
N12 C19 1.307(7) .
N13 N14 1.165(7) .
N14 N15 1.151(7) .
N16 N17 1.162(7) .
N17 N18 1.128(7) .
N19 N20 1.155(6) .
N20 N21 1.156(6) .
N21 Mn1 2.222(5) 2_654
C1 C2 1.362(9) .
C2 C3 1.382(10) .
C3 C4 1.392(9) .
C4 C5 1.361(7) .
C5 C6 1.486(6) .
C7 C8 1.505(6) .
C8 C9 1.389(6) .
C9 C10 1.385(7) .
C10 C11 1.307(9) .
C11 C12 1.407(8) .
C13 C14 1.359(8) .
C14 C15 1.333(8) .
C15 C16 1.395(8) .
C16 C17 1.368(7) .
C17 C18 1.482(7) .
C19 C20 1.459(7) .
C20 C21 1.384(8) .
C21 C22 1.414(9) .
C22 C23 1.361(10) .
C23 C24 1.372(9) .
O1 Cl1 1.270(7) .
O2 Cl1 1.394(5) .
O3 Cl1 1.360(7) .
O4 Cl1 1.328(8) .
